data_4089273
loop_
_publ_author_name
'Vivancos, \'Angela'
'Albrecht, Martin'

_publ_section_title
;
 Influence of the Linker Length and Coordination Mode of
 (Di)Triazolylidene Ligands on the Structure and Catalytic Transfer
 Hydrogenation Activity of Iridium(III) Centers
;
_journal_issue 8
_journal_name_full Organometallics
_journal_page_first 1580
_journal_paper_doi 10.1021/acs.organomet.7b00140
_journal_volume 36
_journal_year 2017
_chemical_absolute_configuration ad
_chemical_formula_sum 'C23 H35 Cl F3 Ir N6 O4 S'
_chemical_formula_weight 776.28
_space_group_IT_number 4
_space_group_name_Hall 'P 2yb'
_space_group_name_H-M_alt 'P 1 21 1'
_symmetry_cell_setting monoclinic
_symmetry_Int_Tables_number 4
_symmetry_space_group_name_Hall 'P 2yb'
_symmetry_space_group_name_H-M 'P 1 21 1'
_atom_sites_solution_hydrogens geom
_audit_creation_date 2016-04-21T20:26:02-00:00
_audit_creation_method 'WinGX routine CIF_UPDATE'
_cell_angle_alpha 90
_cell_angle_beta 105.001(2)
_cell_angle_gamma 90
_cell_formula_units_Z 4
_cell_length_a 8.32030(10)
_cell_length_b 28.1336(4)
_cell_length_c 12.7118(2)
_cell_measurement_reflns_used 15224
_cell_measurement_temperature 143(2)
_cell_measurement_theta_max 27.063
_cell_measurement_theta_min 1.802
_cell_volume 2874.17(8)
_computing_cell_refinement
;
        CrysAlisPro, Agilent Technologies,
        Version 1.171.37.35g (release 09-12-2014 CrysAlis171 .NET)
        (compiled Dec  9 2014,15:38:47)
;
_computing_data_collection
;
        CrysAlisPro, Agilent Technologies,
        Version 1.171.37.35g (release 09-12-2014 CrysAlis171 .NET)
        (compiled Dec  9 2014,15:38:47)
;
_computing_data_reduction
;
        CrysAlisPro, Agilent Technologies,
        Version 1.171.37.35g (release 09-12-2014 CrysAlis171 .NET)
        (compiled Dec  9 2014,15:38:47)
;
_computing_structure_refinement 'SHELXL-2013 (Sheldrick, 2013)'
_diffrn_ambient_environment N~2~
_diffrn_ambient_temperature 143(2)
_diffrn_detector 'CCD plate'
_diffrn_detector_area_resol_mean 16.0965
_diffrn_detector_type Eos
_diffrn_measured_fraction_theta_full 1
_diffrn_measured_fraction_theta_max 0.917
_diffrn_measurement_device 'four-circle diffractometer'
_diffrn_measurement_device_type 'SuperNova, Single source at offset, Eos'
_diffrn_measurement_method '\w scans'
_diffrn_orient_matrix_UB_11 0.0443628
_diffrn_orient_matrix_UB_12 0.0118772
_diffrn_orient_matrix_UB_13 -0.0329408
_diffrn_orient_matrix_UB_21 0.0113668
_diffrn_orient_matrix_UB_22 0.0198738
_diffrn_orient_matrix_UB_23 0.0354827
_diffrn_orient_matrix_UB_31 0.0754713
_diffrn_orient_matrix_UB_32 -0.0099759
_diffrn_orient_matrix_UB_33 0.0314838
_diffrn_radiation_monochromator mirror
_diffrn_radiation_probe x-ray
_diffrn_radiation_type MoK\a
_diffrn_radiation_wavelength 0.71073
_diffrn_reflns_av_R_equivalents 0.0296
_diffrn_reflns_av_unetI/netI 0.0514
_diffrn_reflns_Laue_measured_fraction_full 1
_diffrn_reflns_Laue_measured_fraction_max 0.917
_diffrn_reflns_limit_h_max 10
_diffrn_reflns_limit_h_min -10
_diffrn_reflns_limit_k_max 35
_diffrn_reflns_limit_k_min -35
_diffrn_reflns_limit_l_max 16
_diffrn_reflns_limit_l_min -16
_diffrn_reflns_number 24412
_diffrn_reflns_point_group_measured_fraction_full 1
_diffrn_reflns_point_group_measured_fraction_max 0.916
_diffrn_reflns_theta_full 25
_diffrn_reflns_theta_max 27.358
_diffrn_reflns_theta_min 1.658
_diffrn_source 'SuperNova (Mo) X-ray Source'
_exptl_absorpt_coefficient_mu 4.871
_exptl_absorpt_correction_T_max 0.586
_exptl_absorpt_correction_T_min 0.454
_exptl_absorpt_correction_type gaussian
_exptl_absorpt_process_details
;
        CrysAlisPro, Agilent Technologies,
        Version 1.171.37.35g (release 09-12-2014 CrysAlis171 .NET)
        (compiled Dec  9 2014,15:38:47)
Numerical absorption correction based on gaussian integration over
                        a multifaceted crystal model
        Empirical absorption correction using spherical harmonics,
 implemented in SCALE3 ABSPACK scaling algorithm.
;
_exptl_crystal_density_diffrn 1.794
_exptl_crystal_description prism
_exptl_crystal_F_000 1536
_exptl_crystal_size_max 0.2064
_exptl_crystal_size_mid 0.1449
_exptl_crystal_size_min 0.1232
_refine_diff_density_max 0.792
_refine_diff_density_min -0.648
_refine_diff_density_rms 0.092
_refine_ls_abs_structure_details
;
 Refined as an inversion twin.
;
_refine_ls_abs_structure_Flack 0.369(5)
_refine_ls_extinction_method none
_refine_ls_goodness_of_fit_ref 1.026
_refine_ls_hydrogen_treatment constr
_refine_ls_matrix_type full
_refine_ls_number_parameters 722
_refine_ls_number_reflns 11477
_refine_ls_number_restraints 7
_refine_ls_restrained_S_all 1.029
_refine_ls_R_factor_all 0.0268
_refine_ls_R_factor_gt 0.025
_refine_ls_shift/su_max 0.002
_refine_ls_shift/su_mean 0
_refine_ls_structure_factor_coef Fsqd
_refine_ls_weighting_details 'w=1/[\s^2^(Fo^2^)+(0.0118P)^2^+0.6352P] where P=(Fo^2^+2Fc^2^)/3'
_refine_ls_weighting_scheme calc
_refine_ls_wR_factor_gt 0.0461
_refine_ls_wR_factor_ref 0.0469
_reflns_Friedel_coverage 0.958
_reflns_Friedel_fraction_full 1
_reflns_Friedel_fraction_max 0.915
_reflns_number_gt 11047
_reflns_number_total 11477
_reflns_threshold_expression 'I > 2\s(I)'
_cod_data_source_file 3e.cif
_cod_data_source_block 16ma050
_cod_original_cell_volume 2874.17(7)
_cod_original_sg_symbol_H-M 'P 21'
_cod_database_code 4089273

loop_
_symmetry_equiv_pos_as_xyz
'x, y, z'
'-x, y+1/2, -z'

loop_
_atom_site_label
_atom_site_type_symbol
_atom_site_fract_x
_atom_site_fract_y
_atom_site_fract_z
_atom_site_U_iso_or_equiv
_atom_site_adp_type
_atom_site_occupancy
_atom_site_site_symmetry_order
_atom_site_calc_flag
_atom_site_refinement_flags_posn
_atom_site_refinement_flags_adp
C1 C 0.9270(8) 0.3292(2) 0.5721(5) 0.0161(15) Uani 1 1 d . .
C1A C 1.1209(10) 0.5474(3) 0.5525(7) 0.036(2) Uani 1 1 d . .
C01G C 1.5909(8) 0.7390(2) 0.8555(6) 0.0225(15) Uani 1 1 d . .
H01A H 1.5829 0.7324 0.9304 0.027 Uiso 1 1 calc R U
H01B H 1.479 0.7484 0.8114 0.027 Uiso 1 1 calc R U
C2 C 1.0051(7) 0.3538(3) 0.6657(5) 0.0199(14) Uani 1 1 d . .
C2A C 1.5336(9) 0.3611(3) 0.8606(6) 0.033(2) Uani 1 1 d . .
C3 C 1.0768(9) 0.3332(3) 0.8689(5) 0.0322(19) Uani 1 1 d . .
H3A H 0.9887 0.3485 0.8951 0.048 Uiso 1 1 calc R U
H3B H 1.1744 0.354 0.8828 0.048 Uiso 1 1 calc R U
H3C H 1.1074 0.3029 0.9071 0.048 Uiso 1 1 calc R U
C4 C 0.8358(9) 0.2411(2) 0.5558(6) 0.0283(18) Uani 1 1 d . .
H4A H 0.9226 0.2162 0.57 0.034 Uiso 1 1 calc R U
H4B H 0.8013 0.247 0.4763 0.034 Uiso 1 1 calc R U
C5 C 0.6875(9) 0.2240(3) 0.5937(7) 0.043(2) Uani 1 1 d . .
H5A H 0.7242 0.2144 0.6703 0.064 Uiso 1 1 calc R U
H5B H 0.6365 0.1967 0.5494 0.064 Uiso 1 1 calc R U
H5C H 0.6058 0.2497 0.5858 0.064 Uiso 1 1 calc R U
C6 C 1.0454(8) 0.4053(2) 0.6773(5) 0.0201(15) Uani 1 1 d . .
H6A H 1.153 0.4097 0.7322 0.024 Uiso 1 1 calc R U
H6B H 1.0569 0.4179 0.607 0.024 Uiso 1 1 calc R U
C7 C 0.7556(8) 0.4210(3) 0.6440(5) 0.0232(16) Uani 1 1 d . .
H7A H 0.674 0.439 0.6728 0.028 Uiso 1 1 calc R U
H7B H 0.7328 0.3867 0.6509 0.028 Uiso 1 1 calc R U
C8 C 0.7272(8) 0.4326(2) 0.5252(5) 0.0175(14) Uani 1 1 d . .
C9 C 0.7564(8) 0.4075(2) 0.4362(5) 0.0150(14) Uani 1 1 d . .
C10 C 0.5671(9) 0.5076(3) 0.5430(6) 0.0289(17) Uani 1 1 d . .
H10A H 0.5084 0.5316 0.4912 0.043 Uiso 1 1 calc R U
H10B H 0.66 0.5226 0.5961 0.043 Uiso 1 1 calc R U
H10C H 0.4902 0.4935 0.581 0.043 Uiso 1 1 calc R U
C11 C 0.6167(8) 0.4218(3) 0.2336(5) 0.0223(16) Uani 1 1 d . .
H11A H 0.6692 0.3913 0.2225 0.027 Uiso 1 1 calc R U
H11B H 0.6585 0.4467 0.1924 0.027 Uiso 1 1 calc R U
C12 C 0.4301(8) 0.4177(3) 0.1907(6) 0.0304(18) Uani 1 1 d . .
H12A H 0.3886 0.393 0.2312 0.046 Uiso 1 1 calc R U
H12B H 0.4025 0.4092 0.1133 0.046 Uiso 1 1 calc R U
H12C H 0.3782 0.4482 0.1997 0.046 Uiso 1 1 calc R U
C21 C 1.8735(8) 0.5834(2) 1.0238(5) 0.0173(15) Uani 1 1 d . .
C22 C 1.8592(8) 0.5442(2) 0.9572(5) 0.0169(14) Uani 1 1 d . .
C23 C 2.0196(9) 0.4676(2) 0.9606(6) 0.0255(16) Uani 1 1 d . .
H23A H 2.1273 0.4561 1.0045 0.038 Uiso 1 1 calc R U
H23B H 2.0245 0.4717 0.8849 0.038 Uiso 1 1 calc R U
H23C H 1.9328 0.4444 0.9635 0.038 Uiso 1 1 calc R U
C24 C 2.0798(9) 0.5961(3) 1.2130(5) 0.0266(17) Uani 1 1 d . .
H24A H 2.0207 0.6267 1.2128 0.032 Uiso 1 1 calc R U
H24B H 2.0628 0.5768 1.2742 0.032 Uiso 1 1 calc R U
C25 C 2.2584(10) 0.6054(4) 1.2297(7) 0.054(3) Uani 1 1 d . .
H25A H 2.3159 0.5756 1.2231 0.081 Uiso 1 1 calc R U
H25B H 2.3038 0.6188 1.3025 0.081 Uiso 1 1 calc R U
H25C H 2.2746 0.628 1.1747 0.081 Uiso 1 1 calc R U
C26 C 1.7453(8) 0.5365(2) 0.8460(5) 0.0195(15) Uani 1 1 d . .
H26A H 1.7102 0.5027 0.838 0.023 Uiso 1 1 calc R U
H26B H 1.6445 0.5563 0.8372 0.023 Uiso 1 1 calc R U
C27 C 1.8968(9) 0.5950(2) 0.7801(6) 0.0207(16) Uani 1 1 d . .
H27A H 1.9539 0.6015 0.7223 0.025 Uiso 1 1 calc R U
H27B H 1.9822 0.5957 0.8507 0.025 Uiso 1 1 calc R U
C28 C 1.7757(7) 0.6341(2) 0.7797(5) 0.0168(13) Uani 1 1 d . .
C29 C 1.7199(8) 0.6559(2) 0.8622(5) 0.0183(15) Uani 1 1 d . .
C31 C 1.7099(9) 0.7797(2) 0.8584(6) 0.0284(17) Uani 1 1 d . .
H31A H 1.8215 0.7703 0.9002 0.043 Uiso 1 1 calc R U
H31B H 1.673 0.8073 0.8929 0.043 Uiso 1 1 calc R U
H31C H 1.7124 0.7879 0.7839 0.043 Uiso 1 1 calc R U
C32 C 1.7325(9) 0.6504(2) 0.5778(5) 0.0258(17) Uani 1 1 d . .
H32A H 1.6804 0.6763 0.5291 0.039 Uiso 1 1 calc R U
H32B H 1.6749 0.6205 0.5528 0.039 Uiso 1 1 calc R U
H32C H 1.8497 0.6476 0.5772 0.039 Uiso 1 1 calc R U
C101 C 0.9516(8) 0.3391(3) 0.2525(5) 0.0222(17) Uani 1 1 d . .
C102 C 1.0105(8) 0.2985(2) 0.3220(6) 0.0224(16) Uani 1 1 d . .
C103 C 1.1319(9) 0.3149(3) 0.4142(6) 0.0224(16) Uani 1 1 d . .
C104 C 1.1415(8) 0.3661(2) 0.4070(6) 0.0187(16) Uani 1 1 d . .
C105 C 1.0317(9) 0.3798(3) 0.3032(6) 0.0212(17) Uani 1 1 d . .
C111 C 0.8350(9) 0.3342(3) 0.1395(6) 0.036(2) Uani 1 1 d . .
H11C H 0.8087 0.3658 0.1072 0.054 Uiso 1 1 calc R U
H11D H 0.7322 0.3185 0.1447 0.054 Uiso 1 1 calc R U
H11E H 0.8888 0.3152 0.0937 0.054 Uiso 1 1 calc R U
C112 C 0.9584(9) 0.2484(3) 0.2933(7) 0.033(2) Uani 1 1 d . .
H11F H 0.9943 0.2388 0.2289 0.049 Uiso 1 1 calc R U
H11G H 0.837 0.246 0.2777 0.049 Uiso 1 1 calc R U
H11H H 1.0096 0.2275 0.3545 0.049 Uiso 1 1 calc R U
C113 C 1.2383(9) 0.2851(3) 0.5021(6) 0.0284(18) Uani 1 1 d . .
H11I H 1.3405 0.2764 0.482 0.043 Uiso 1 1 calc R U
H11J H 1.1777 0.2563 0.5116 0.043 Uiso 1 1 calc R U
H11K H 1.2668 0.3031 0.5703 0.043 Uiso 1 1 calc R U
C114 C 1.2745(9) 0.3964(3) 0.4774(6) 0.0306(18) Uani 1 1 d . .
H11L H 1.2997 0.3849 0.5527 0.046 Uiso 1 1 calc R U
H11M H 1.2358 0.4294 0.4748 0.046 Uiso 1 1 calc R U
H11N H 1.375 0.3948 0.451 0.046 Uiso 1 1 calc R U
C115 C 1.0202(9) 0.4295(3) 0.2599(7) 0.0331(19) Uani 1 1 d . .
H11O H 1.1297 0.4397 0.2531 0.05 Uiso 1 1 calc R U
H11P H 0.9832 0.4508 0.3099 0.05 Uiso 1 1 calc R U
H11Q H 0.9402 0.4306 0.1882 0.05 Uiso 1 1 calc R U
C201 C 1.5968(10) 0.5963(3) 1.1247(7) 0.036(2) Uani 1 1 d . .
C202 C 1.6338(9) 0.6417(4) 1.1717(6) 0.035(2) Uani 1 1 d . .
C203 C 1.5312(9) 0.6755(3) 1.0951(6) 0.0228(16) Uani 1 1 d . .
C204 C 1.4418(9) 0.6501(3) 1.0048(6) 0.0235(17) Uani 1 1 d . .
C205 C 1.4882(10) 0.6012(3) 1.0194(7) 0.0315(19) Uani 1 1 d . .
C211 C 1.6579(13) 0.5503(4) 1.1801(10) 0.072(3) Uani 1 1 d . U
H21A H 1.7619 0.5557 1.2361 0.107 Uiso 1 1 calc R U
H21B H 1.6778 0.5276 1.1263 0.107 Uiso 1 1 calc R U
H21C H 1.5741 0.5373 1.2141 0.107 Uiso 1 1 calc R U
C212 C 1.7346(12) 0.6563(4) 1.2835(7) 0.075(4) Uani 1 1 d . .
H21D H 1.6597 0.6675 1.3264 0.113 Uiso 1 1 calc R U
H21E H 1.8112 0.6819 1.2768 0.113 Uiso 1 1 calc R U
H21F H 1.7983 0.6289 1.3199 0.113 Uiso 1 1 calc R U
C213 C 1.5160(11) 0.7273(3) 1.1205(7) 0.043(2) Uani 1 1 d . .
H21G H 1.4392 0.7429 1.0585 0.064 Uiso 1 1 calc R U
H21H H 1.6256 0.7425 1.1344 0.064 Uiso 1 1 calc R U
H21I H 1.4733 0.7304 1.1852 0.064 Uiso 1 1 calc R U
C214 C 1.3033(9) 0.6690(3) 0.9129(6) 0.040(2) Uani 1 1 d . .
H21J H 1.3039 0.7039 0.915 0.06 Uiso 1 1 calc R U
H21K H 1.1962 0.6573 0.9208 0.06 Uiso 1 1 calc R U
H21L H 1.3199 0.6583 0.8431 0.06 Uiso 1 1 calc R U
C215 C 1.4004(12) 0.5606(3) 0.9490(9) 0.067(3) Uani 1 1 d . .
H21M H 1.4753 0.5332 0.9573 0.101 Uiso 1 1 calc R U
H21N H 1.3687 0.5707 0.8726 0.101 Uiso 1 1 calc R U
H21O H 1.3004 0.5518 0.9716 0.101 Uiso 1 1 calc R U
N11 N 0.9048(7) 0.2850(2) 0.6124(5) 0.0230(14) Uani 1 1 d . .
N12 N 0.9585(8) 0.2815(2) 0.7208(5) 0.0284(16) Uani 1 1 d . .
N13 N 1.0167(7) 0.3243(2) 0.7510(4) 0.0205(13) Uani 1 1 d . .
N14 N 0.6310(6) 0.47048(19) 0.4844(4) 0.0173(12) Uani 1 1 d . .
N15 N 0.5887(7) 0.47209(19) 0.3774(4) 0.0188(12) Uani 1 1 d . .
N16 N 0.6633(6) 0.4338(2) 0.3495(4) 0.0159(12) Uani 1 1 d . .
N21 N 1.7215(7) 0.66063(19) 0.6879(4) 0.0189(12) Uani 1 1 d . .
N22 N 1.6409(7) 0.6990(2) 0.7044(5) 0.0223(13) Uani 1 1 d . .
N23 N 1.6430(7) 0.69597(19) 0.8096(4) 0.0189(12) Uani 1 1 d . .
N24 N 1.9808(7) 0.51330(19) 1.0037(4) 0.0189(12) Uani 1 1 d . .
N25 N 2.0737(7) 0.5284(2) 1.0971(5) 0.0227(13) Uani 1 1 d . .
N26 N 2.0077(7) 0.5707(2) 1.1087(5) 0.0218(13) Uani 1 1 d . .
O11 O 0.9182(6) 0.43109(18) 0.7102(4) 0.0278(12) Uani 1 1 d . .
O21 O 1.8275(6) 0.54847(16) 0.7641(4) 0.0211(11) Uani 1 1 d . .
O101 O 1.1741(8) 0.6270(2) 0.6519(5) 0.059(2) Uani 1 1 d . .
O102 O 1.3660(7) 0.6016(2) 0.5493(7) 0.070(2) Uani 1 1 d . .
O103 O 1.0907(8) 0.6272(2) 0.4584(5) 0.063(2) Uani 1 1 d . .
O201 O 1.4876(6) 0.44482(18) 0.7805(4) 0.0295(12) Uani 1 1 d . .
O202 O 1.6396(6) 0.43631(18) 0.9713(4) 0.0314(13) Uani 1 1 d . .
O203 O 1.3424(5) 0.42184(18) 0.9149(4) 0.0285(12) Uani 1 1 d . .
F11 F 1.1419(7) 0.52277(18) 0.4666(5) 0.0665(17) Uani 1 1 d . .
F12 F 0.9617(6) 0.54586(19) 0.5470(5) 0.0663(17) Uani 1 1 d . .
F13 F 1.1982(9) 0.5220(2) 0.6373(5) 0.091(2) Uani 1 1 d . .
F21 F 1.5268(5) 0.33464(14) 0.9463(4) 0.0409(12) Uani 1 1 d . .
F22 F 1.6830(5) 0.3538(2) 0.8420(4) 0.0548(14) Uani 1 1 d . .
F23 F 1.4188(5) 0.34395(19) 0.7753(3) 0.0409(12) Uani 1 1 d . .
S1 S 1.2021(2) 0.60709(7) 0.55591(16) 0.0290(4) Uani 1 1 d . .
S2 S 1.4975(2) 0.42338(6) 0.88480(14) 0.0215(4) Uani 1 1 d . .
Cl1 Cl 0.6174(2) 0.31310(6) 0.36281(14) 0.0240(4) Uani 1 1 d . .
Cl2 Cl 1.9374(2) 0.69589(6) 1.07061(15) 0.0297(4) Uani 1 1 d . .
Ir1 Ir 0.89071(3) 0.34854(2) 0.41389(2) 0.01438(6) Uani 1 1 d . .
Ir2 Ir 1.71530(3) 0.63863(2) 1.01958(2) 0.01660(6) Uani 1 1 d . .

loop_
_atom_site_aniso_label
_atom_site_aniso_U_11
_atom_site_aniso_U_22
_atom_site_aniso_U_33
_atom_site_aniso_U_23
_atom_site_aniso_U_13
_atom_site_aniso_U_12
C1 0.013(3) 0.015(3) 0.019(4) 0.003(3) 0.003(3) 0.002(3)
C1A 0.034(5) 0.030(5) 0.048(5) 0.003(4) 0.018(4) 0.000(4)
C01G 0.032(4) 0.016(4) 0.021(4) 0.005(3) 0.009(3) 0.007(3)
C2 0.019(3) 0.022(4) 0.017(3) 0.004(3) 0.003(3) 0.003(3)
C2A 0.030(4) 0.039(5) 0.027(4) -0.003(4) 0.000(3) 0.007(3)
C3 0.029(4) 0.046(5) 0.018(4) 0.003(3) 0.000(3) -0.008(3)
C4 0.034(4) 0.013(4) 0.032(4) 0.004(3) -0.001(3) -0.004(3)
C5 0.032(5) 0.031(5) 0.065(6) -0.002(4) 0.012(4) -0.010(4)
C6 0.020(3) 0.019(4) 0.020(4) -0.004(3) 0.003(3) -0.003(3)
C7 0.025(4) 0.026(4) 0.019(4) 0.001(3) 0.007(3) 0.008(3)
C8 0.018(3) 0.020(4) 0.014(3) -0.002(3) 0.005(3) 0.001(3)
C9 0.015(3) 0.014(3) 0.015(3) 0.003(3) 0.002(3) -0.002(3)
C10 0.030(4) 0.026(4) 0.029(4) -0.008(3) 0.003(3) 0.009(3)
C11 0.031(4) 0.022(4) 0.013(3) 0.003(3) 0.005(3) 0.006(3)
C12 0.033(4) 0.036(5) 0.019(4) -0.005(3) 0.001(3) 0.003(4)
C21 0.020(4) 0.019(4) 0.014(3) -0.003(3) 0.006(3) -0.005(3)
C22 0.018(3) 0.018(4) 0.016(3) 0.003(3) 0.007(3) 0.001(3)
C23 0.031(4) 0.020(4) 0.025(4) -0.006(3) 0.006(3) 0.010(3)
C24 0.035(4) 0.031(4) 0.012(4) -0.007(3) 0.003(3) 0.006(4)
C25 0.037(5) 0.083(7) 0.043(5) -0.036(5) 0.013(4) -0.007(5)
C26 0.025(4) 0.014(3) 0.019(4) -0.002(3) 0.005(3) -0.003(3)
C27 0.024(4) 0.022(4) 0.018(4) 0.001(3) 0.009(3) 0.001(3)
C28 0.022(3) 0.013(3) 0.015(3) 0.003(3) 0.003(2) -0.006(3)
C29 0.018(3) 0.015(3) 0.019(4) -0.001(3) 0.000(3) -0.001(3)
C31 0.037(4) 0.020(4) 0.028(4) 0.001(3) 0.007(3) 0.000(3)
C32 0.033(4) 0.030(5) 0.015(3) 0.004(3) 0.008(3) -0.002(3)
C101 0.024(4) 0.030(5) 0.012(3) -0.001(3) 0.005(3) 0.006(3)
C102 0.022(4) 0.023(4) 0.023(4) -0.004(3) 0.006(3) 0.009(3)
C103 0.021(4) 0.025(4) 0.022(4) -0.004(3) 0.006(3) 0.006(3)
C104 0.013(3) 0.025(4) 0.020(4) -0.003(3) 0.007(3) -0.004(3)
C105 0.025(4) 0.022(4) 0.021(4) 0.003(3) 0.014(3) 0.009(3)
C111 0.038(4) 0.055(6) 0.015(4) -0.005(4) 0.008(3) 0.018(4)
C112 0.031(5) 0.023(4) 0.042(5) -0.014(4) 0.004(4) 0.007(4)
C113 0.020(4) 0.034(5) 0.028(4) 0.001(3) 0.001(3) 0.011(3)
C114 0.022(4) 0.035(5) 0.035(5) -0.003(4) 0.008(3) -0.007(3)
C115 0.028(4) 0.030(4) 0.045(5) 0.016(4) 0.016(4) 0.007(4)
C201 0.045(5) 0.026(5) 0.049(5) 0.020(4) 0.035(4) 0.016(4)
C202 0.028(4) 0.060(6) 0.020(4) 0.013(5) 0.013(3) 0.021(5)
C203 0.028(4) 0.024(4) 0.022(4) -0.004(3) 0.016(3) 0.003(3)
C204 0.028(4) 0.024(5) 0.022(4) 0.001(3) 0.011(3) -0.002(3)
C205 0.041(5) 0.018(4) 0.045(5) -0.004(4) 0.029(4) -0.005(3)
C211 0.086(7) 0.053(6) 0.102(8) 0.050(6) 0.071(6) 0.032(5)
C212 0.049(6) 0.157(14) 0.017(4) -0.004(6) 0.004(4) 0.033(7)
C213 0.067(6) 0.027(5) 0.046(5) -0.006(4) 0.035(5) 0.007(4)
C214 0.028(4) 0.058(6) 0.033(5) 0.008(4) 0.005(4) -0.010(4)
C215 0.074(7) 0.052(6) 0.105(9) -0.038(6) 0.076(7) -0.037(5)
N11 0.024(3) 0.019(3) 0.023(3) 0.005(3) 0.001(3) -0.002(3)
N12 0.031(4) 0.028(4) 0.022(3) 0.009(3) 0.000(3) 0.001(3)
N13 0.022(3) 0.026(3) 0.012(3) 0.003(2) 0.002(2) -0.001(3)
N14 0.017(3) 0.018(3) 0.016(3) -0.003(2) 0.002(2) 0.005(2)
N15 0.021(3) 0.015(3) 0.018(3) -0.002(2) 0.001(2) 0.003(2)
N16 0.016(3) 0.018(3) 0.016(3) 0.002(2) 0.008(2) 0.002(2)
N21 0.023(3) 0.022(3) 0.011(3) 0.001(2) 0.004(2) -0.006(2)
N22 0.024(3) 0.026(3) 0.018(3) 0.006(3) 0.008(3) 0.001(3)
N23 0.026(3) 0.018(3) 0.014(3) 0.000(2) 0.007(2) 0.000(2)
N24 0.022(3) 0.020(3) 0.015(3) 0.000(2) 0.006(2) 0.003(2)
N25 0.026(3) 0.020(3) 0.022(3) 0.000(3) 0.006(3) 0.009(3)
N26 0.029(3) 0.018(3) 0.017(3) 0.001(2) 0.003(3) 0.004(3)
O11 0.033(3) 0.031(3) 0.015(2) -0.003(2) -0.002(2) 0.008(2)
O21 0.033(3) 0.018(3) 0.013(2) -0.002(2) 0.007(2) -0.001(2)
O101 0.069(4) 0.070(5) 0.052(4) -0.033(4) 0.039(3) -0.030(4)
O102 0.042(4) 0.037(4) 0.143(7) -0.017(4) 0.044(4) -0.006(3)
O103 0.087(5) 0.049(5) 0.043(4) 0.006(3) -0.001(3) 0.000(4)
O201 0.036(3) 0.029(3) 0.027(3) 0.007(2) 0.014(2) -0.001(2)
O202 0.027(3) 0.035(3) 0.029(3) -0.004(2) 0.001(2) -0.013(2)
O203 0.021(2) 0.038(3) 0.029(3) -0.007(2) 0.012(2) -0.003(2)
F11 0.082(4) 0.034(3) 0.096(5) -0.035(3) 0.044(3) -0.007(3)
F12 0.041(3) 0.057(4) 0.111(5) -0.032(3) 0.038(3) -0.020(3)
F13 0.120(5) 0.055(4) 0.085(5) 0.042(4) 0.002(4) -0.015(4)
F21 0.054(3) 0.025(3) 0.036(3) 0.010(2) -0.003(2) -0.004(2)
F22 0.043(3) 0.059(3) 0.066(3) -0.005(3) 0.020(2) 0.021(3)
F23 0.051(3) 0.033(3) 0.031(2) -0.012(2) -0.004(2) 0.005(3)
S1 0.0333(10) 0.0248(10) 0.0337(11) -0.0040(8) 0.0173(9) -0.0023(8)
S2 0.0218(9) 0.0234(9) 0.0192(9) 0.0002(8) 0.0053(7) -0.0022(7)
Cl1 0.0205(9) 0.0222(9) 0.0265(9) -0.0013(7) 0.0014(7) -0.0042(7)
Cl2 0.0369(11) 0.0208(10) 0.0274(10) -0.0032(8) 0.0011(8) -0.0062(8)
Ir1 0.01543(12) 0.01388(12) 0.01317(12) -0.00041(11) 0.00250(9) 0.00158(11)
Ir2 0.02362(14) 0.01396(12) 0.01303(12) 0.00044(11) 0.00617(10) 0.00168(11)

loop_
_atom_type_symbol
_atom_type_description
_atom_type_scat_dispersion_real
_atom_type_scat_dispersion_imag
_atom_type_scat_source
C C 0.0033 0.0016 'International Tables Vol C Tables 4.2.6.8 and 6.1.1.4'
H H 0 0 'International Tables Vol C Tables 4.2.6.8 and 6.1.1.4'
N N 0.0061 0.0033 'International Tables Vol C Tables 4.2.6.8 and 6.1.1.4'
O O 0.0106 0.006 'International Tables Vol C Tables 4.2.6.8 and 6.1.1.4'
F F 0.0171 0.0103 'International Tables Vol C Tables 4.2.6.8 and 6.1.1.4'
S S 0.1246 0.1234 'International Tables Vol C Tables 4.2.6.8 and 6.1.1.4'
Cl Cl 0.1484 0.1585 'International Tables Vol C Tables 4.2.6.8 and 6.1.1.4'
Ir Ir -1.4442 7.9887 'International Tables Vol C Tables 4.2.6.8 and 6.1.1.4'

loop_
_exptl_crystal_face_index_h
_exptl_crystal_face_index_k
_exptl_crystal_face_index_l
_exptl_crystal_face_perp_dist
-3 5 3 0.0643
3 -5 -3 0.0643
0 -1 5 0.0725
0 1 -5 0.0725
0 -1 0 0.0616
0 1 0 0.0616
5 1 2 0.0938
-5 -1 -2 0.0938
1 5 -2 0.0795

loop_
_geom_angle_atom_site_label_1
_geom_angle_atom_site_label_2
_geom_angle_atom_site_label_3
_geom_angle
N11 C1 C2 102.1(6)
N11 C1 Ir1 127.7(5)
C2 C1 Ir1 129.4(5)
F12 C1A F13 107.4(8)
F12 C1A F11 106.4(7)
F13 C1A F11 104.4(7)
F12 C1A S1 113.5(6)
F13 C1A S1 112.7(6)
F11 C1A S1 111.8(6)
N23 C01G C31 112.3(6)
N23 C01G H01A 109.2
C31 C01G H01A 109.2
N23 C01G H01B 109.2
C31 C01G H01B 109.2
H01A C01G H01B 107.9
N13 C2 C1 107.6(6)
N13 C2 C6 123.5(6)
C1 C2 C6 128.1(6)
F21 C2A F23 106.7(6)
F21 C2A F22 107.2(6)
F23 C2A F22 107.6(6)
F21 C2A S2 110.8(5)
F23 C2A S2 111.8(5)
F22 C2A S2 112.3(6)
N13 C3 H3A 109.5
N13 C3 H3B 109.5
H3A C3 H3B 109.5
N13 C3 H3C 109.5
H3A C3 H3C 109.5
H3B C3 H3C 109.5
N11 C4 C5 111.0(7)
N11 C4 H4A 109.4
C5 C4 H4A 109.4
N11 C4 H4B 109.4
C5 C4 H4B 109.4
H4A C4 H4B 108
C4 C5 H5A 109.5
C4 C5 H5B 109.5
H5A C5 H5B 109.5
C4 C5 H5C 109.5
H5A C5 H5C 109.5
H5B C5 H5C 109.5
O11 C6 C2 111.0(5)
O11 C6 H6A 109.4
C2 C6 H6A 109.4
O11 C6 H6B 109.4
C2 C6 H6B 109.4
H6A C6 H6B 108
O11 C7 C8 115.4(6)
O11 C7 H7A 108.4
C8 C7 H7A 108.4
O11 C7 H7B 108.4
C8 C7 H7B 108.4
H7A C7 H7B 107.5
N14 C8 C9 107.1(5)
N14 C8 C7 118.7(6)
C9 C8 C7 133.2(6)
N16 C9 C8 101.3(6)
N16 C9 Ir1 122.1(5)
C8 C9 Ir1 136.6(5)
N14 C10 H10A 109.5
N14 C10 H10B 109.5
H10A C10 H10B 109.5
N14 C10 H10C 109.5
H10A C10 H10C 109.5
H10B C10 H10C 109.5
N16 C11 C12 111.2(6)
N16 C11 H11A 109.4
C12 C11 H11A 109.4
N16 C11 H11B 109.4
C12 C11 H11B 109.4
H11A C11 H11B 108
C11 C12 H12A 109.5
C11 C12 H12B 109.5
H12A C12 H12B 109.5
C11 C12 H12C 109.5
H12A C12 H12C 109.5
H12B C12 H12C 109.5
C22 C21 N26 101.4(6)
C22 C21 Ir2 130.2(5)
N26 C21 Ir2 127.2(5)
N24 C22 C21 108.2(6)
N24 C22 C26 122.5(6)
C21 C22 C26 129.0(6)
N24 C23 H23A 109.5
N24 C23 H23B 109.5
H23A C23 H23B 109.5
N24 C23 H23C 109.5
H23A C23 H23C 109.5
H23B C23 H23C 109.5
C25 C24 N26 111.9(6)
C25 C24 H24A 109.2
N26 C24 H24A 109.2
C25 C24 H24B 109.2
N26 C24 H24B 109.2
H24A C24 H24B 107.9
C24 C25 H25A 109.5
C24 C25 H25B 109.5
H25A C25 H25B 109.5
C24 C25 H25C 109.5
H25A C25 H25C 109.5
H25B C25 H25C 109.5
O21 C26 C22 110.4(5)
O21 C26 H26A 109.6
C22 C26 H26A 109.6
O21 C26 H26B 109.6
C22 C26 H26B 109.6
H26A C26 H26B 108.1
O21 C27 C28 115.4(6)
O21 C27 H27A 108.4
C28 C27 H27A 108.4
O21 C27 H27B 108.4
C28 C27 H27B 108.4
H27A C27 H27B 107.5
N21 C28 C29 107.7(6)
N21 C28 C27 118.8(6)
C29 C28 C27 132.7(6)
N23 C29 C28 101.4(6)
N23 C29 Ir2 122.5(5)
C28 C29 Ir2 135.9(5)
C01G C31 H31A 109.5
C01G C31 H31B 109.5
H31A C31 H31B 109.5
C01G C31 H31C 109.5
H31A C31 H31C 109.5
H31B C31 H31C 109.5
N21 C32 H32A 109.5
N21 C32 H32B 109.5
H32A C32 H32B 109.5
N21 C32 H32C 109.5
H32A C32 H32C 109.5
H32B C32 H32C 109.5
C105 C101 C102 108.6(6)
C105 C101 C111 128.6(7)
C102 C101 C111 122.5(7)
C105 C101 Ir1 71.1(4)
C102 C101 Ir1 70.0(4)
C111 C101 Ir1 129.3(5)
C103 C102 C101 107.7(6)
C103 C102 C112 127.7(6)
C101 C102 C112 124.4(6)
C103 C102 Ir1 71.2(4)
C101 C102 Ir1 72.2(4)
C112 C102 Ir1 125.8(5)
C102 C103 C104 108.2(6)
C102 C103 C113 126.6(7)
C104 C103 C113 125.1(7)
C102 C103 Ir1 71.7(4)
C104 C103 Ir1 68.9(4)
C113 C103 Ir1 127.1(5)
C103 C104 C105 106.9(6)
C103 C104 C114 125.0(7)
C105 C104 C114 126.0(6)
C103 C104 Ir1 72.6(4)
C105 C104 Ir1 73.2(4)
C114 C104 Ir1 132.5(5)
C101 C105 C104 108.4(6)
C101 C105 C115 128.2(7)
C104 C105 C115 123.3(7)
C101 C105 Ir1 72.7(4)
C104 C105 Ir1 68.4(4)
C115 C105 Ir1 127.3(5)
C101 C111 H11C 109.5
C101 C111 H11D 109.5
H11C C111 H11D 109.5
C101 C111 H11E 109.5
H11C C111 H11E 109.5
H11D C111 H11E 109.5
C102 C112 H11F 109.5
C102 C112 H11G 109.5
H11F C112 H11G 109.5
C102 C112 H11H 109.5
H11F C112 H11H 109.5
H11G C112 H11H 109.5
C103 C113 H11I 109.5
C103 C113 H11J 109.5
H11I C113 H11J 109.5
C103 C113 H11K 109.5
H11I C113 H11K 109.5
H11J C113 H11K 109.5
C104 C114 H11L 109.5
C104 C114 H11M 109.5
H11L C114 H11M 109.5
C104 C114 H11N 109.5
H11L C114 H11N 109.5
H11M C114 H11N 109.5
C105 C115 H11O 109.5
C105 C115 H11P 109.5
H11O C115 H11P 109.5
C105 C115 H11Q 109.5
H11O C115 H11Q 109.5
H11P C115 H11Q 109.5
C202 C201 C205 109.1(7)
C202 C201 C211 125.0(9)
C205 C201 C211 125.8(9)
C202 C201 Ir2 71.6(4)
C205 C201 Ir2 69.5(5)
C211 C201 Ir2 126.9(6)
C201 C202 C203 106.3(7)
C201 C202 C212 130.7(9)
C203 C202 C212 122.4(9)
C201 C202 Ir2 71.2(4)
C203 C202 Ir2 72.7(4)
C212 C202 Ir2 127.9(6)
C204 C203 C202 108.0(7)
C204 C203 C213 128.1(7)
C202 C203 C213 123.5(7)
C204 C203 Ir2 72.0(4)
C202 C203 Ir2 69.0(4)
C213 C203 Ir2 129.8(5)
C203 C204 C205 108.5(7)
C203 C204 C214 126.5(7)
C205 C204 C214 124.5(7)
C203 C204 Ir2 72.1(4)
C205 C204 Ir2 67.5(4)
C214 C204 Ir2 131.8(5)
C201 C205 C204 107.6(7)
C201 C205 C215 125.3(8)
C204 C205 C215 125.1(8)
C201 C205 Ir2 72.7(5)
C204 C205 Ir2 74.8(4)
C215 C205 Ir2 130.9(5)
C201 C211 H21A 109.5
C201 C211 H21B 109.5
H21A C211 H21B 109.5
C201 C211 H21C 109.5
H21A C211 H21C 109.5
H21B C211 H21C 109.5
C202 C212 H21D 109.5
C202 C212 H21E 109.5
H21D C212 H21E 109.5
C202 C212 H21F 109.5
H21D C212 H21F 109.5
H21E C212 H21F 109.5
C203 C213 H21G 109.5
C203 C213 H21H 109.5
H21G C213 H21H 109.5
C203 C213 H21I 109.5
H21G C213 H21I 109.5
H21H C213 H21I 109.5
C204 C214 H21J 109.5
C204 C214 H21K 109.5
H21J C214 H21K 109.5
C204 C214 H21L 109.5
H21J C214 H21L 109.5
H21K C214 H21L 109.5
C205 C215 H21M 109.5
C205 C215 H21N 109.5
H21M C215 H21N 109.5
C205 C215 H21O 109.5
H21M C215 H21O 109.5
H21N C215 H21O 109.5
N12 N11 C1 114.1(6)
N12 N11 C4 115.3(6)
C1 N11 C4 130.6(6)
N13 N12 N11 103.5(5)
N12 N13 C2 112.6(6)
N12 N13 C3 117.0(6)
C2 N13 C3 130.4(6)
N15 N14 C8 113.4(5)
N15 N14 C10 117.9(5)
C8 N14 C10 128.7(6)
N14 N15 N16 103.2(5)
N15 N16 C9 114.9(5)
N15 N16 C11 115.7(5)
C9 N16 C11 128.8(6)
N22 N21 C28 112.4(5)
N22 N21 C32 118.5(5)
C28 N21 C32 128.9(6)
N21 N22 N23 103.5(5)
N22 N23 C29 114.9(5)
N22 N23 C01G 114.8(5)
C29 N23 C01G 129.3(5)
N25 N24 C22 112.8(6)
N25 N24 C23 119.2(5)
C22 N24 C23 127.9(5)
N24 N25 N26 103.1(5)
N25 N26 C21 114.5(5)
N25 N26 C24 116.4(5)
C21 N26 C24 129.0(6)
C7 O11 C6 112.8(5)
C27 O21 C26 111.5(5)
O102 S1 O101 118.5(4)
O102 S1 O103 114.1(5)
O101 S1 O103 111.6(4)
O102 S1 C1A 105.2(4)
O101 S1 C1A 104.2(4)
O103 S1 C1A 100.9(4)
O202 S2 O203 114.9(3)
O202 S2 O201 116.0(3)
O203 S2 O201 114.6(3)
O202 S2 C2A 103.5(3)
O203 S2 C2A 102.4(3)
O201 S2 C2A 102.7(3)
C1 Ir1 C9 91.5(3)
C1 Ir1 C104 101.7(3)
C9 Ir1 C104 112.6(3)
C1 Ir1 C103 88.9(3)
C9 Ir1 C103 150.0(3)
C104 Ir1 C103 38.5(3)
C1 Ir1 C102 112.3(3)
C9 Ir1 C102 156.2(3)
C104 Ir1 C102 63.7(3)
C103 Ir1 C102 37.1(2)
C1 Ir1 C105 139.7(3)
C9 Ir1 C105 99.3(3)
C104 Ir1 C105 38.4(3)
C103 Ir1 C105 63.0(3)
C102 Ir1 C105 62.5(3)
C1 Ir1 C101 149.3(3)
C9 Ir1 C101 118.6(3)
C104 Ir1 C101 62.9(3)
C103 Ir1 C101 62.3(3)
C102 Ir1 C101 37.8(2)
C105 Ir1 C101 36.3(3)
C1 Ir1 Cl1 92.53(19)
C9 Ir1 Cl1 82.12(18)
C104 Ir1 Cl1 158.93(18)
C103 Ir1 Cl1 127.83(19)
C102 Ir1 Cl1 96.66(19)
C105 Ir1 Cl1 127.3(2)
C101 Ir1 Cl1 97.15(18)
C21 Ir2 C29 91.8(3)
C21 Ir2 C205 100.8(3)
C29 Ir2 C205 110.4(3)
C21 Ir2 C201 87.7(3)
C29 Ir2 C201 146.8(3)
C205 Ir2 C201 37.8(3)
C21 Ir2 C202 110.5(3)
C29 Ir2 C202 157.4(3)
C205 Ir2 C202 63.5(3)
C201 Ir2 C202 37.3(3)
C21 Ir2 C204 138.2(3)
C29 Ir2 C204 99.0(3)
C205 Ir2 C204 37.6(3)
C201 Ir2 C204 61.9(3)
C202 Ir2 C204 62.4(3)
C21 Ir2 C203 147.9(3)
C29 Ir2 C203 119.2(3)
C205 Ir2 C203 62.3(3)
C201 Ir2 C203 62.1(3)
C202 Ir2 C203 38.3(3)
C204 Ir2 C203 35.9(3)
C21 Ir2 Cl2 93.32(19)
C29 Ir2 Cl2 84.18(18)
C205 Ir2 Cl2 159.1(2)
C201 Ir2 Cl2 129.0(3)
C202 Ir2 Cl2 97.2(3)
C204 Ir2 Cl2 127.77(19)
C203 Ir2 Cl2 97.78(19)

loop_
_geom_bond_atom_site_label_1
_geom_bond_atom_site_label_2
_geom_bond_distance
C1 N11 1.376(8)
C1 C2 1.384(9)
C1 Ir1 2.029(7)
C1A F12 1.309(8)
C1A F13 1.314(10)
C1A F11 1.342(9)
C1A S1 1.808(8)
C01G N23 1.458(8)
C01G C31 1.507(9)
C01G H01A 0.99
C01G H01B 0.99
C2 N13 1.349(8)
C2 C6 1.484(10)
C2A F21 1.334(9)
C2A F23 1.336(8)
C2A F22 1.340(8)
C2A S2 1.817(8)
C3 N13 1.473(8)
C3 H3A 0.98
C3 H3B 0.98
C3 H3C 0.98
C4 N11 1.470(8)
C4 C5 1.515(10)
C4 H4A 0.99
C4 H4B 0.99
C5 H5A 0.98
C5 H5B 0.98
C5 H5C 0.98
C6 O11 1.433(8)
C6 H6A 0.99
C6 H6B 0.99
C7 O11 1.425(8)
C7 C8 1.503(9)
C7 H7A 0.99
C7 H7B 0.99
C8 N14 1.353(8)
C8 C9 1.406(9)
C9 N16 1.385(8)
C9 Ir1 2.061(7)
C10 N14 1.461(8)
C10 H10A 0.98
C10 H10B 0.98
C10 H10C 0.98
C11 N16 1.462(8)
C11 C12 1.511(9)
C11 H11A 0.99
C11 H11B 0.99
C12 H12A 0.98
C12 H12B 0.98
C12 H12C 0.98
C21 C22 1.375(9)
C21 N26 1.383(8)
C21 Ir2 2.029(7)
C22 N24 1.349(8)
C22 C26 1.500(8)
C23 N24 1.466(8)
C23 H23A 0.98
C23 H23B 0.98
C23 H23C 0.98
C24 C25 1.469(10)
C24 N26 1.489(8)
C24 H24A 0.99
C24 H24B 0.99
C25 H25A 0.98
C25 H25B 0.98
C25 H25C 0.98
C26 O21 1.427(8)
C26 H26A 0.99
C26 H26B 0.99
C27 O21 1.424(8)
C27 C28 1.491(9)
C27 H27A 0.99
C27 H27B 0.99
C28 N21 1.360(8)
C28 C29 1.393(9)
C29 N23 1.381(8)
C29 Ir2 2.069(7)
C31 H31A 0.98
C31 H31B 0.98
C31 H31C 0.98
C32 N21 1.455(8)
C32 H32A 0.98
C32 H32B 0.98
C32 H32C 0.98
C101 C105 1.397(10)
C101 C102 1.450(10)
C101 C111 1.517(9)
C101 Ir1 2.253(7)
C102 C103 1.413(9)
C102 C112 1.491(10)
C102 Ir1 2.224(7)
C103 C104 1.448(10)
C103 C113 1.490(10)
C103 Ir1 2.218(7)
C104 C105 1.448(10)
C104 C114 1.497(9)
C104 Ir1 2.168(6)
C105 C115 1.497(10)
C105 Ir1 2.233(7)
C111 H11C 0.98
C111 H11D 0.98
C111 H11E 0.98
C112 H11F 0.98
C112 H11G 0.98
C112 H11H 0.98
C113 H11I 0.98
C113 H11J 0.98
C113 H11K 0.98
C114 H11L 0.98
C114 H11M 0.98
C114 H11N 0.98
C115 H11O 0.98
C115 H11P 0.98
C115 H11Q 0.98
C201 C202 1.410(13)
C201 C205 1.415(12)
C201 C211 1.499(11)
C201 Ir2 2.204(8)
C202 C203 1.466(10)
C202 C212 1.508(11)
C202 Ir2 2.210(7)
C203 C204 1.393(10)
C203 C213 1.505(10)
C203 Ir2 2.260(7)
C204 C205 1.429(11)
C204 C214 1.509(10)
C204 Ir2 2.258(7)
C205 C215 1.517(11)
C205 Ir2 2.162(8)
C211 H21A 0.98
C211 H21B 0.98
C211 H21C 0.98
C212 H21D 0.98
C212 H21E 0.98
C212 H21F 0.98
C213 H21G 0.98
C213 H21H 0.98
C213 H21I 0.98
C214 H21J 0.98
C214 H21K 0.98
C214 H21L 0.98
C215 H21M 0.98
C215 H21N 0.98
C215 H21O 0.98
N11 N12 1.337(8)
N12 N13 1.316(8)
N14 N15 1.314(7)
N15 N16 1.336(7)
N21 N22 1.316(8)
N22 N23 1.335(7)
N24 N25 1.308(7)
N25 N26 1.336(7)
O101 S1 1.417(6)
O102 S1 1.396(6)
O103 S1 1.457(6)
O201 S2 1.440(5)
O202 S2 1.438(5)
O203 S2 1.438(5)
Cl1 Ir1 2.4131(16)
Cl2 Ir2 2.4105(18)
